data_4072627
loop_
_publ_author_name
'de Fr\'emont, Pierre'
'Singh, Rohit'
'Stevens, Edwin D.'
'Petersen, Jeffrey L.'
'Nolan, Steven P.'

_publ_section_title
;
 Synthesis, Characterization and Reactivity ofN-Heterocyclic Carbene
 Gold(III) Complexes
;
_journal_issue 6
_journal_name_full Organometallics
_journal_page_first 1376
_journal_paper_doi 10.1021/om060887t
_journal_volume 26
_journal_year 2007
_chemical_formula_sum 'C28 H40 Au Br3 Cl2 N2'
_chemical_formula_weight 912.22
_chemical_name_systematic
; 
 ? 
;
_space_group_IT_number 14
_symmetry_cell_setting monoclinic
_symmetry_space_group_name_Hall '-P 2ybc'
_symmetry_space_group_name_H-M 'P 1 21/c 1'
_atom_sites_solution_hydrogens geom
_atom_sites_solution_primary direct
_atom_sites_solution_secondary difmap
_audit_creation_method SHELXL-97
_cell_angle_alpha 90.00
_cell_angle_beta 99.664(4)
_cell_angle_gamma 90.00
_cell_formula_units_Z 4
_cell_length_a 10.677(2)
_cell_length_b 16.593(4)
_cell_length_c 19.306(4)
_cell_measurement_reflns_used 19753
_cell_measurement_temperature 568(2)
_cell_measurement_theta_max 26.502
_cell_measurement_theta_min 2.292
_cell_volume 3371.8(12)
_computing_cell_refinement 'Bruker SMART'
_computing_data_collection 'Bruker SMART'
_computing_data_reduction 'Bruker SAINT'
_computing_molecular_graphics 'Bruker SHELXTL'
_computing_publication_material 'Bruker SHELXTL'
_computing_structure_refinement 'SHELXL-97 (Sheldrick, 1997)'
_computing_structure_solution 'SHELXS-97 (Sheldrick, 1990)'
_diffrn_ambient_temperature 568(2)
_diffrn_measured_fraction_theta_full 0.908
_diffrn_measured_fraction_theta_max 0.908
_diffrn_measurement_device_type 'CCD area detector'
_diffrn_measurement_method 'phi and omega scans'
_diffrn_radiation_monochromator graphite
_diffrn_radiation_source 'fine-focus sealed tube'
_diffrn_radiation_type MoK\a
_diffrn_radiation_wavelength 0.71073
_diffrn_reflns_av_R_equivalents 0.0820
_diffrn_reflns_av_sigmaI/netI 0.0953
_diffrn_reflns_limit_h_max 11
_diffrn_reflns_limit_h_min -11
_diffrn_reflns_limit_k_max 17
_diffrn_reflns_limit_k_min -17
_diffrn_reflns_limit_l_max 20
_diffrn_reflns_limit_l_min -20
_diffrn_reflns_number 16323
_diffrn_reflns_theta_full 22.50
_diffrn_reflns_theta_max 22.50
_diffrn_reflns_theta_min 2.14
_exptl_absorpt_coefficient_mu 8.096
_exptl_absorpt_correction_T_max 0.776249
_exptl_absorpt_correction_T_min 0.254939
_exptl_absorpt_correction_type empirical
_exptl_crystal_colour orange
_exptl_crystal_density_diffrn 1.797
_exptl_crystal_density_meas 0
_exptl_crystal_density_method 'not measured'
_exptl_crystal_description needle
_exptl_crystal_F_000 1760
_exptl_crystal_size_max 0.70
_exptl_crystal_size_mid 0.40
_exptl_crystal_size_min 0.20
_refine_diff_density_max 1.130
_refine_diff_density_min -0.775
_refine_diff_density_rms 0.140
_refine_ls_extinction_method none
_refine_ls_goodness_of_fit_ref 1.097
_refine_ls_hydrogen_treatment mixed
_refine_ls_matrix_type full
_refine_ls_number_parameters 377
_refine_ls_number_reflns 4009
_refine_ls_number_restraints 335
_refine_ls_restrained_S_all 1.076
_refine_ls_R_factor_all 0.0691
_refine_ls_R_factor_gt 0.0589
_refine_ls_shift/su_max 0.041
_refine_ls_shift/su_mean 0.004
_refine_ls_structure_factor_coef Fsqd
_refine_ls_weighting_details 'calc w=1/[\s^2^(Fo^2^)+(0.0203P)^2^+45.0962P] where P=(Fo^2^+2Fc^2^)/3'
_refine_ls_weighting_scheme calc
_refine_ls_wR_factor_gt 0.0992
_refine_ls_wR_factor_ref 0.1069
_reflns_number_gt 2934
_reflns_number_total 4009
_reflns_threshold_expression >2sigma(I)
_cod_data_source_file om060887tsi20060923_010429.cif
_cod_data_source_block nol337m
_cod_depositor_comments
;
The following automatic conversions were performed:

'_symmetry_cell_setting' value 'Monoclinic' changed to 'monoclinic'
according to /home/saulius/struct/CIF-dictionaries/cif_core.dic
dictionary named 'cif_core.dic' version 2.4.1 from 2010-06-29.

Automatic conversion script
Id: cif_fix_values 1715 2011-07-08 13:25:40Z adriana 
;
_cod_original_cell_volume 3371.5(12)
_cod_original_sg_symbol_H-M P2(1)/c
_cod_database_code 4072627

loop_
_symmetry_equiv_pos_as_xyz
'x, y, z'
'-x, y+1/2, -z+1/2'
'-x, -y, -z'
'x, -y-1/2, z-1/2'

loop_
_atom_site_label
_atom_site_type_symbol
_atom_site_fract_x
_atom_site_fract_y
_atom_site_fract_z
_atom_site_U_iso_or_equiv
_atom_site_adp_type
_atom_site_occupancy
_atom_site_symmetry_multiplicity
_atom_site_calc_flag
_atom_site_refinement_flags
_atom_site_disorder_assembly
_atom_site_disorder_group
Au1 Au 0.63941(6) 0.47030(4) 0.20273(3) 0.0249(2) Uani 1 1 d U . .
Cl1A Cl 0.058(2) 0.2558(10) 0.1130(11) 0.146(6) Uani 0.592(14) 1 d PDU A 1
Cl1B Cl -0.011(3) 0.2597(14) 0.0677(16) 0.139(7) Uani 0.408(14) 1 d PDU A 2
Br1 Br 0.42017(18) 0.43075(11) 0.19311(9) 0.0448(5) Uani 1 1 d U . .
C1 C 0.5487(15) 0.5334(9) 0.3488(6) 0.026(2) Uani 1 1 d U . .
N1 N 0.5757(12) 0.5941(7) 0.3006(6) 0.024(2) Uani 1 1 d U . .
Cl2A Cl 0.1060(16) 0.4097(11) 0.1030(11) 0.157(6) Uani 0.592(14) 1 d PDU A 1
Cl2B Cl 0.025(3) 0.4130(13) 0.0390(15) 0.146(7) Uani 0.408(14) 1 d PDU A 2
Br2 Br 0.6920(2) 0.33296(10) 0.17178(11) 0.0562(6) Uani 1 1 d U . .
N2 N 0.6133(12) 0.6521(7) 0.2048(6) 0.026(2) Uani 1 1 d U . .
C2 C 0.4180(15) 0.5229(9) 0.3562(7) 0.032(3) Uani 1 1 d U . .
C3 C 0.3966(17) 0.4596(10) 0.3999(8) 0.039(3) Uani 1 1 d U . .
H3 H 0.3135 0.4507 0.4067 0.047 Uiso 1 1 calc R . .
Br3 Br 0.85766(18) 0.50914(10) 0.20746(10) 0.0492(5) Uani 1 1 d U . .
C4 C 0.4886(19) 0.4095(10) 0.4337(9) 0.044(4) Uani 1 1 d U . .
H4 H 0.473(16) 0.368(11) 0.472(9) 0.08(6) Uiso 1 1 d . . .
C5 C 0.6119(18) 0.4249(10) 0.4281(8) 0.042(3) Uani 1 1 d U . .
H5 H 0.6753 0.3928 0.4529 0.051 Uiso 1 1 calc R . .
C6 C 0.6462(16) 0.4868(9) 0.3866(7) 0.034(3) Uani 1 1 d U . .
C7 C 0.3141(17) 0.5792(10) 0.3244(9) 0.042(3) Uani 1 1 d U . .
H7 H 0.3458 0.6140 0.2902 0.050 Uiso 1 1 calc R . .
C8 C 0.1970(17) 0.5328(12) 0.2873(10) 0.063(5) Uani 1 1 d U . .
H8A H 0.2233 0.4924 0.2572 0.094 Uiso 1 1 calc R . .
H8B H 0.1395 0.5695 0.2599 0.094 Uiso 1 1 calc R . .
H8C H 0.1551 0.5074 0.3219 0.094 Uiso 1 1 calc R . .
C9 C 0.272(2) 0.6314(11) 0.3810(10) 0.065(5) Uani 1 1 d U . .
H9A H 0.2316 0.5983 0.4115 0.097 Uiso 1 1 calc R . .
H9B H 0.2134 0.6714 0.3594 0.097 Uiso 1 1 calc R . .
H9C H 0.3449 0.6573 0.4077 0.097 Uiso 1 1 calc R . .
C10 C 0.7841(18) 0.5074(12) 0.3894(10) 0.048(4) Uani 1 1 d U . .
H10 H 0.787(10) 0.540(6) 0.353(5) 0.00(3) Uiso 1 1 d . . .
C11 C 0.8319(19) 0.5583(13) 0.4526(10) 0.068(5) Uani 1 1 d U . .
H11A H 0.7781 0.6046 0.4530 0.102 Uiso 1 1 calc R . .
H11B H 0.9172 0.5756 0.4508 0.102 Uiso 1 1 calc R . .
H11C H 0.8311 0.5273 0.4945 0.102 Uiso 1 1 calc R . .
C12 C 0.8650(19) 0.4321(13) 0.3854(11) 0.072(5) Uani 1 1 d U . .
H12A H 0.8706 0.4022 0.4284 0.107 Uiso 1 1 calc R . .
H12B H 0.9487 0.4476 0.3786 0.107 Uiso 1 1 calc R . .
H12C H 0.8266 0.3991 0.3468 0.107 Uiso 1 1 calc R . .
C13 C 0.6055(14) 0.5833(8) 0.2371(7) 0.017(2) Uani 1 1 d U . .
C14 C 0.5817(17) 0.6817(8) 0.3172(8) 0.033(3) Uani 1 1 d U . .
H14A H 0.6599 0.6952 0.3484 0.039 Uiso 1 1 calc R . .
H14B H 0.5100 0.6983 0.3387 0.039 Uiso 1 1 calc R . .
C15 C 0.5771(18) 0.7195(9) 0.2467(8) 0.040(3) Uani 1 1 d U . .
H15A H 0.4925 0.7390 0.2281 0.048 Uiso 1 1 calc R . .
H15B H 0.6371 0.7637 0.2486 0.048 Uiso 1 1 calc R . .
C16 C 0.6286(16) 0.6647(9) 0.1324(8) 0.030(3) Uani 1 1 d U . .
C17 C 0.5262(18) 0.6511(10) 0.0782(9) 0.045(3) Uani 1 1 d U . .
C18 C 0.5460(19) 0.6645(11) 0.0102(9) 0.055(4) Uani 1 1 d U . .
H18 H 0.4818 0.6542 -0.0276 0.066 Uiso 1 1 calc R . .
C19 C 0.664(2) 0.6939(12) -0.0012(9) 0.061(4) Uani 1 1 d U . .
H19 H 0.6780 0.7011 -0.0471 0.073 Uiso 1 1 calc R . .
C20 C 0.7593(19) 0.7123(11) 0.0527(9) 0.054(4) Uani 1 1 d U . .
H20 H 0.8351 0.7340 0.0435 0.065 Uiso 1 1 calc R . .
C21 C 0.7430(17) 0.6986(9) 0.1209(8) 0.036(3) Uani 1 1 d U . .
C22 C 0.400(2) 0.6237(12) 0.0904(10) 0.056(4) Uani 1 1 d U . .
H22 H 0.398(12) 0.607(8) 0.136(6) 0.02(4) Uiso 1 1 d . . .
C23 C 0.310(2) 0.6980(13) 0.0870(13) 0.087(6) Uani 1 1 d U . .
H23A H 0.3035 0.7231 0.0418 0.130 Uiso 1 1 calc R . .
H23B H 0.3442 0.7360 0.1229 0.130 Uiso 1 1 calc R . .
H23C H 0.2277 0.6808 0.0944 0.130 Uiso 1 1 calc R . .
C24 C 0.342(2) 0.5569(13) 0.0397(11) 0.089(6) Uani 1 1 d U . .
H24A H 0.3162 0.5791 -0.0064 0.134 Uiso 1 1 calc R . .
H24B H 0.2689 0.5346 0.0560 0.134 Uiso 1 1 calc R . .
H24C H 0.4034 0.5152 0.0379 0.134 Uiso 1 1 calc R . .
C25 C 0.8539(18) 0.7225(11) 0.1769(11) 0.047(3) Uani 1 1 d U . .
H25 H 0.842(14) 0.702(9) 0.215(7) 0.04(5) Uiso 1 1 d . . .
C26 C 0.8525(19) 0.8157(10) 0.1882(11) 0.064(5) Uani 1 1 d U . .
H26A H 0.7685 0.8325 0.1934 0.096 Uiso 1 1 calc R . .
H26B H 0.8768 0.8423 0.1483 0.096 Uiso 1 1 calc R . .
H26C H 0.9113 0.8296 0.2298 0.096 Uiso 1 1 calc R . .
C27 C 0.9855(18) 0.6979(13) 0.1637(12) 0.074(6) Uani 1 1 d U . .
H27A H 0.9864 0.6411 0.1543 0.111 Uiso 1 1 calc R . .
H27B H 1.0474 0.7100 0.2045 0.111 Uiso 1 1 calc R . .
H27C H 1.0055 0.7271 0.1241 0.111 Uiso 1 1 calc R . .
C28B C -0.034(7) 0.3487(16) 0.079(4) 0.144(8) Uani 0.408(14) 1 d PDU A 2
H28A H -0.1252 0.3571 0.0701 0.173 Uiso 0.408(14) 1 calc PR A 2
H28B H -0.0062 0.3595 0.1290 0.173 Uiso 0.408(14) 1 calc PR A 2
C28A C 0.011(4) 0.3424(11) 0.106(4) 0.140(7) Uani 0.592(14) 1 d PDU A 1
H28C H -0.0530 0.3458 0.0644 0.168 Uiso 0.592(14) 1 calc PR A 1
H28D H -0.0316 0.3533 0.1460 0.168 Uiso 0.592(14) 1 calc PR A 1

loop_
_atom_site_aniso_label
_atom_site_aniso_U_11
_atom_site_aniso_U_22
_atom_site_aniso_U_33
_atom_site_aniso_U_23
_atom_site_aniso_U_13
_atom_site_aniso_U_12
Au1 0.0330(4) 0.0148(3) 0.0260(3) -0.0024(3) 0.0027(3) 0.0001(4)
Cl1A 0.126(15) 0.146(9) 0.173(16) 0.008(12) 0.050(12) 0.041(10)
Cl1B 0.117(17) 0.132(10) 0.186(18) 0.001(14) 0.078(13) -0.002(13)
Br1 0.0383(12) 0.0363(11) 0.0562(11) 0.0013(9) -0.0023(10) -0.0118(10)
C1 0.035(5) 0.025(6) 0.017(5) 0.000(5) 0.003(5) 0.000(5)
N1 0.030(6) 0.019(5) 0.022(4) -0.001(4) 0.004(5) 0.001(5)
Cl2A 0.103(12) 0.175(10) 0.197(15) -0.059(13) 0.042(11) -0.040(10)
Cl2B 0.129(16) 0.138(12) 0.175(17) -0.005(14) 0.036(13) -0.005(13)
Br2 0.0695(15) 0.0215(10) 0.0791(13) -0.0144(10) 0.0166(12) 0.0017(11)
N2 0.032(6) 0.012(4) 0.035(4) 0.009(4) 0.013(5) -0.005(5)
C2 0.035(5) 0.031(6) 0.029(6) 0.009(5) 0.003(5) -0.001(5)
C3 0.037(7) 0.037(8) 0.042(7) 0.015(6) 0.002(6) -0.006(6)
Br3 0.0321(11) 0.0351(11) 0.0830(13) -0.0042(10) 0.0171(11) 0.0024(9)
C4 0.049(8) 0.039(8) 0.040(7) 0.019(6) -0.001(7) -0.002(7)
C5 0.045(7) 0.038(8) 0.039(7) 0.013(6) -0.007(7) 0.005(7)
C6 0.040(5) 0.033(7) 0.028(6) 0.003(5) 0.002(5) 0.009(5)
C7 0.035(7) 0.038(8) 0.052(8) 0.023(6) 0.010(6) 0.003(6)
C8 0.034(9) 0.064(12) 0.084(12) 0.010(10) -0.009(8) 0.016(9)
C9 0.061(13) 0.053(11) 0.082(11) 0.010(8) 0.019(10) 0.013(9)
C10 0.039(6) 0.061(9) 0.043(7) 0.015(7) 0.002(7) 0.005(6)
C11 0.044(11) 0.090(13) 0.062(10) 0.001(9) -0.014(9) -0.009(10)
C12 0.038(10) 0.095(12) 0.080(12) 0.014(11) 0.005(11) 0.026(9)
C13 0.021(6) 0.015(4) 0.019(5) 0.006(4) 0.011(5) -0.007(5)
C14 0.043(8) 0.019(5) 0.038(6) -0.006(5) 0.010(7) 0.002(7)
C15 0.054(9) 0.022(6) 0.048(6) 0.003(5) 0.020(7) 0.001(7)
C16 0.039(6) 0.018(6) 0.036(5) 0.016(5) 0.014(5) 0.005(6)
C17 0.053(6) 0.037(7) 0.043(5) 0.011(6) 0.003(5) 0.002(6)
C18 0.064(8) 0.057(9) 0.041(6) 0.013(7) 0.001(6) 0.009(8)
C19 0.071(9) 0.072(10) 0.041(7) 0.021(8) 0.016(6) 0.012(9)
C20 0.053(9) 0.062(9) 0.052(6) 0.019(8) 0.023(6) 0.005(8)
C21 0.038(6) 0.027(7) 0.047(6) 0.021(6) 0.015(5) 0.008(6)
C22 0.051(7) 0.055(9) 0.058(9) 0.016(8) -0.002(7) -0.002(7)
C23 0.041(11) 0.078(12) 0.136(16) 0.028(12) 0.001(13) 0.008(9)
C24 0.098(15) 0.072(12) 0.086(13) 0.016(10) -0.022(12) -0.034(10)
C25 0.036(7) 0.040(7) 0.064(8) 0.025(8) 0.008(6) 0.002(7)
C26 0.048(12) 0.044(8) 0.096(13) 0.010(9) 0.003(11) -0.014(8)
C27 0.035(8) 0.075(12) 0.110(14) 0.031(12) 0.008(10) 0.012(10)
C28B 0.118(17) 0.133(11) 0.190(18) -0.011(15) 0.050(15) -0.002(14)
C28A 0.117(16) 0.125(10) 0.189(17) -0.013(15) 0.056(14) -0.002(10)

loop_
_atom_type_symbol
_atom_type_description
_atom_type_scat_dispersion_real
_atom_type_scat_dispersion_imag
_atom_type_scat_source
C C 0.0033 0.0016 'International Tables Vol C Tables 4.2.6.8 and 6.1.1.4'
H H 0.0000 0.0000 'International Tables Vol C Tables 4.2.6.8 and 6.1.1.4'
N N 0.0061 0.0033 'International Tables Vol C Tables 4.2.6.8 and 6.1.1.4'
Cl Cl 0.1484 0.1585 'International Tables Vol C Tables 4.2.6.8 and 6.1.1.4'
Br Br -0.2901 2.4595 'International Tables Vol C Tables 4.2.6.8 and 6.1.1.4'
Au Au -2.0133 8.8022 'International Tables Vol C Tables 4.2.6.8 and 6.1.1.4'

loop_
_geom_angle_atom_site_label_1
_geom_angle_atom_site_label_2
_geom_angle_atom_site_label_3
_geom_angle
C13 Au1 Br3 88.0(4)
C13 Au1 Br1 93.0(4)
Br3 Au1 Br1 177.76(7)
C13 Au1 Br2 174.9(4)
Br3 Au1 Br2 89.89(7)
Br1 Au1 Br2 89.28(7)
C6 C1 N1 120.9(14)
C6 C1 C2 122.2(13)
N1 C1 C2 117.0(13)
C13 N1 C1 127.6(11)
C13 N1 C14 108.8(11)
C1 N1 C14 123.6(10)
C13 N2 C16 127.7(12)
C13 N2 C15 110.9(10)
C16 N2 C15 120.3(11)
C3 C2 C1 114.4(14)
C3 C2 C7 122.2(14)
C1 C2 C7 123.2(13)
C4 C3 C2 124.9(16)
C5 C4 C3 118.3(15)
C4 C5 C6 122.5(16)
C5 C6 C1 117.6(16)
C5 C6 C10 120.0(15)
C1 C6 C10 122.1(14)
C2 C7 C9 110.4(14)
C2 C7 C8 111.5(14)
C9 C7 C8 107.8(15)
C11 C10 C6 110.7(15)
C11 C10 C12 112.5(17)
C6 C10 C12 111.7(16)
N2 C13 N1 111.5(12)
N2 C13 Au1 128.0(9)
N1 C13 Au1 120.4(9)
N1 C14 C15 102.8(11)
N2 C15 C14 102.2(12)
C21 C16 C17 122.7(14)
C21 C16 N2 117.1(15)
C17 C16 N2 119.9(14)
C18 C17 C16 117.4(17)
C18 C17 C22 119.4(18)
C16 C17 C22 123.3(15)
C17 C18 C19 119.3(19)
C20 C19 C18 122.2(16)
C19 C20 C21 119.8(18)
C20 C21 C16 118.3(17)
C20 C21 C25 115.5(16)
C16 C21 C25 126.2(14)
C17 C22 C24 113.8(18)
C17 C22 C23 108.8(16)
C24 C22 C23 111.2(19)
C21 C25 C27 116.2(17)
C21 C25 C26 109.5(15)
C27 C25 C26 108.6(16)
Cl2B C28B Cl1B 121(3)
Cl2A C28A Cl1A 119(3)

loop_
_geom_bond_atom_site_label_1
_geom_bond_atom_site_label_2
_geom_bond_distance
Au1 C13 2.042(13)
Au1 Br3 2.405(2)
Au1 Br1 2.408(2)
Au1 Br2 2.4452(18)
Cl1A C28A 1.52(2)
Cl1B C28B 1.52(2)
C1 C6 1.40(2)
C1 N1 1.433(17)
C1 C2 1.44(2)
N1 C13 1.329(15)
N1 C14 1.486(17)
Cl2A C28A 1.52(2)
Cl2B C28B 1.52(2)
N2 C13 1.310(15)
N2 C16 1.449(17)
N2 C15 1.470(17)
C2 C3 1.39(2)
C2 C7 1.50(2)
C3 C4 1.37(2)
C4 C5 1.36(2)
C5 C6 1.39(2)
C6 C10 1.50(2)
C7 C9 1.52(2)
C7 C8 1.54(2)
C10 C11 1.50(2)
C10 C12 1.53(3)
C14 C15 1.492(19)
C16 C21 1.40(2)
C16 C17 1.40(2)
C17 C18 1.38(2)
C17 C22 1.48(2)
C18 C19 1.40(3)
C19 C20 1.36(3)
C20 C21 1.38(2)
C21 C25 1.52(3)
C22 C24 1.54(3)
C22 C23 1.56(3)
C25 C27 1.52(2)
C25 C26 1.56(2)

loop_
_geom_torsion_atom_site_label_1
_geom_torsion_atom_site_label_2
_geom_torsion_atom_site_label_3
_geom_torsion_atom_site_label_4
_geom_torsion
C6 C1 N1 C13 75(2)
C2 C1 N1 C13 -105.1(18)
C6 C1 N1 C14 -101.5(17)
C2 C1 N1 C14 78.7(18)
C6 C1 C2 C3 -4(2)
N1 C1 C2 C3 175.8(12)
C6 C1 C2 C7 171.1(14)
N1 C1 C2 C7 -9(2)
C1 C2 C3 C4 -1(2)
C7 C2 C3 C4 -175.8(16)
C2 C3 C4 C5 4(3)
C3 C4 C5 C6 -3(3)
C4 C5 C6 C1 -1(2)
C4 C5 C6 C10 172.4(17)
N1 C1 C6 C5 -175.0(13)
C2 C1 C6 C5 5(2)
N1 C1 C6 C10 12(2)
C2 C1 C6 C10 -168.5(15)
C3 C2 C7 C9 69(2)
C1 C2 C7 C9 -106.2(17)
C3 C2 C7 C8 -51(2)
C1 C2 C7 C8 134.1(16)
C5 C6 C10 C11 -80(2)
C1 C6 C10 C11 93.3(19)
C5 C6 C10 C12 46(2)
C1 C6 C10 C12 -140.5(15)
C16 N2 C13 N1 -172.0(14)
C15 N2 C13 N1 -4.3(18)
C16 N2 C13 Au1 10(2)
C15 N2 C13 Au1 178.2(12)
C1 N1 C13 N2 174.4(14)
C14 N1 C13 N2 -8.9(18)
C1 N1 C13 Au1 -8(2)
C14 N1 C13 Au1 168.8(10)
Br3 Au1 C13 N2 65.0(13)
Br1 Au1 C13 N2 -113.0(13)
Br2 Au1 C13 N2 131(3)
Br3 Au1 C13 N1 -112.3(12)
Br1 Au1 C13 N1 69.7(12)
Br2 Au1 C13 N1 -46(5)
C13 N1 C14 C15 17.8(18)
C1 N1 C14 C15 -165.4(14)
C13 N2 C15 C14 15.1(18)
C16 N2 C15 C14 -176.0(14)
N1 C14 C15 N2 -18.7(16)
C13 N2 C16 C21 -113.0(18)
C15 N2 C16 C21 80.2(18)
C13 N2 C16 C17 74(2)
C15 N2 C16 C17 -93.1(19)
C21 C16 C17 C18 7(3)
N2 C16 C17 C18 179.6(14)
C21 C16 C17 C22 -173.1(16)
N2 C16 C17 C22 0(3)
C16 C17 C18 C19 -3(3)
C22 C17 C18 C19 177.2(17)
C17 C18 C19 C20 -2(3)
C18 C19 C20 C21 3(3)
C19 C20 C21 C16 1(3)
C19 C20 C21 C25 -179.0(17)
C17 C16 C21 C20 -6(2)
N2 C16 C21 C20 -179.1(14)
C17 C16 C21 C25 174.0(16)
N2 C16 C21 C25 1(2)
C18 C17 C22 C24 44(2)
C16 C17 C22 C24 -136.3(18)
C18 C17 C22 C23 -81(2)
C16 C17 C22 C23 99(2)
C20 C21 C25 C27 -45(2)
C16 C21 C25 C27 135.2(17)
C20 C21 C25 C26 78.6(19)
C16 C21 C25 C26 -101.4(19)
